data_1506384
loop_
_publ_author_name
'Nygren, Cara L.'
'Wilson, Chick C.'
'Turner, John F. C.'

_publ_section_title
;
 On the solid state structure of 4-iodobenzoic acid.
;
_journal_issue 11
_journal_name_full 'The journal of physical chemistry. A'
_journal_page_first 2586
_journal_page_last 2593
_journal_paper_doi 10.1021/jp047189b
_journal_volume 109
_journal_year 2005
_chemical_formula_moiety 'C7 H5 I O2'
_chemical_formula_sum 'C7 H5 I O2'
_chemical_formula_weight 248.01
_chemical_melting_point 544.0(10)
_chemical_name_systematic
;
4-iodobenzoic acid
;
_space_group_IT_number 14
_symmetry_cell_setting monoclinic
_symmetry_space_group_name_Hall '-P 2yn'
_symmetry_space_group_name_H-M 'P 1 21/n 1'
_atom_sites_solution_hydrogens geom
_atom_sites_solution_primary direct
_atom_sites_solution_secondary difmap
_audit_creation_method SHELXL-97
_cell_angle_alpha 90.00
_cell_angle_beta 90.878(2)
_cell_angle_gamma 90.00
_cell_formula_units_Z 4
_cell_length_a 4.1049(6)
_cell_length_b 5.9933(9)
_cell_length_c 30.179(5)
_cell_measurement_reflns_used 5624
_cell_measurement_temperature 198(2)
_cell_measurement_theta_max 28.25
_cell_measurement_theta_min 1.35
_cell_volume 742.4(2)
_computing_cell_refinement 'SAINT (Bruker 1997)'
_computing_data_collection 'SMART (Bruker 1997)'
_computing_data_reduction 'SAINT (Bruker 1997)'
_computing_molecular_graphics 'SHELXTL (Sheldrick, 1997)'
_computing_publication_material 'SHELXTL (Sheldrick, 1997)'
_computing_structure_refinement 'SHELX-97 (Sheldrick, 1997)'
_computing_structure_solution 'SHELX-97 (Sheldrick, 1997)'
_diffrn_ambient_temperature 198(2)
_diffrn_detector_area_resol_mean 'not measured'
_diffrn_measured_fraction_theta_full 0.962
_diffrn_measured_fraction_theta_max 0.962
_diffrn_measurement_device_type 'Bruker AXS CCD'
_diffrn_measurement_method 'phi and omega scans'
_diffrn_radiation_monochromator graphite
_diffrn_radiation_source 'fine-focus sealed tube'
_diffrn_radiation_type MoK\a
_diffrn_radiation_wavelength 0.71073
_diffrn_reflns_av_R_equivalents 0.0291
_diffrn_reflns_av_sigmaI/netI 0.0271
_diffrn_reflns_limit_h_max 5
_diffrn_reflns_limit_h_min -5
_diffrn_reflns_limit_k_max 7
_diffrn_reflns_limit_k_min -7
_diffrn_reflns_limit_l_max 39
_diffrn_reflns_limit_l_min -39
_diffrn_reflns_number 7325
_diffrn_reflns_theta_full 28.25
_diffrn_reflns_theta_max 28.25
_diffrn_reflns_theta_min 1.35
_diffrn_standards_number 0
_exptl_absorpt_coefficient_mu 4.245
_exptl_absorpt_correction_T_max 0.712
_exptl_absorpt_correction_T_min 0.543
_exptl_absorpt_correction_type multi-scan
_exptl_absorpt_process_details '(SADABS; Sheldrick, 1996)'
_exptl_crystal_colour colorless
_exptl_crystal_density_diffrn 2.219
_exptl_crystal_density_meas ?
_exptl_crystal_density_method 'not measured'
_exptl_crystal_description fragment
_exptl_crystal_F_000 464
_exptl_crystal_size_max 0.12
_exptl_crystal_size_mid 0.10
_exptl_crystal_size_min 0.08
_refine_diff_density_max 2.238
_refine_diff_density_min -4.747
_refine_diff_density_rms 0.220
_refine_ls_extinction_method none
_refine_ls_goodness_of_fit_ref 1.337
_refine_ls_hydrogen_treatment constr
_refine_ls_matrix_type full
_refine_ls_number_parameters 95
_refine_ls_number_reflns 1775
_refine_ls_number_restraints 0
_refine_ls_restrained_S_all 1.337
_refine_ls_R_factor_all 0.0607
_refine_ls_R_factor_gt 0.0549
_refine_ls_shift/su_max 0.000
_refine_ls_shift/su_mean 0.000
_refine_ls_structure_factor_coef Fsqd
_refine_ls_weighting_details 'calc w=1/[\s^2^(Fo^2^)+(0.0157P)^2^+11.9266P] where P=(Fo^2^+2Fc^2^)/3'
_refine_ls_weighting_scheme calc
_refine_ls_wR_factor_gt 0.1263
_refine_ls_wR_factor_ref 0.1280
_reflns_number_gt 1593
_reflns_number_total 1775
_reflns_threshold_expression I>2\s(I)
_cod_data_source_file jp047189bsi20040628_072536.cif
_cod_data_source_block apr13m
_cod_depositor_comments
;
The following automatic conversions were performed:

'_chemical_melting_point' value '543-545K' was changed to '544.0(10)'
- the average value was taken and precision was estimated.

Automatic conversion script
Id: cif_fix_values 1715 2011-07-08 13:25:40Z adriana 

The following automatic conversions were performed:

'_exptl_crystal_density_meas' value 'not measured' was changed to '?'
- the value is perceived as not measured.

Automatic conversion script
Id: cif_fix_values 3008 2015-01-20 13:52:24Z robertas 
;
_cod_original_cell_volume 742.37(19)
_cod_original_sg_symbol_H-M 'P 21/n'
_cod_database_code 1506384

loop_
_symmetry_equiv_pos_as_xyz
'x, y, z'
'-x+1/2, y+1/2, -z+1/2'
'-x, -y, -z'
'x-1/2, -y-1/2, z-1/2'

loop_
_atom_site_label
_atom_site_type_symbol
_atom_site_fract_x
_atom_site_fract_y
_atom_site_fract_z
_atom_site_U_iso_or_equiv
_atom_site_adp_type
_atom_site_occupancy
_atom_site_symmetry_multiplicity
_atom_site_calc_flag
_atom_site_refinement_flags
_atom_site_disorder_assembly
_atom_site_disorder_group
C1 C 0.467(2) -0.0783(15) 0.1569(3) 0.0273(18) Uani 1 1 d . . .
C2 C 0.521(2) -0.1495(16) 0.1143(3) 0.035(2) Uani 1 1 d . . .
H2 H 0.6296 -0.2869 0.1091 0.042 Uiso 1 1 calc R . .
C3 C 0.309(2) 0.1204(15) 0.1653(3) 0.032(2) Uani 1 1 d . . .
H3 H 0.2722 0.1670 0.1949 0.038 Uiso 1 1 calc R . .
C4 C 0.415(2) -0.0185(17) 0.0790(3) 0.035(2) Uani 1 1 d . . .
H4 H 0.4517 -0.0663 0.0494 0.043 Uiso 1 1 calc R . .
C5 C 0.205(2) 0.2503(15) 0.1300(3) 0.034(2) Uani 1 1 d . . .
H5 H 0.0969 0.3876 0.1355 0.041 Uiso 1 1 calc R . .
C6 C 0.256(2) 0.1830(15) 0.0867(3) 0.0307(19) Uani 1 1 d . . .
C7 C 0.141(2) 0.3224(16) 0.0490(3) 0.033(2) Uani 1 1 d . . .
I1 I 0.62939(14) -0.27997(10) 0.209868(19) 0.03173(19) Uani 1 1 d . . .
O1 O 0.226(2) 0.2583(14) 0.0104(2) 0.057(2) Uani 1 1 d . . .
H1 H 0.15(4) 0.35(3) -0.009(5) 0.10(6) Uiso 1 1 d . A 1
O2 O -0.024(2) 0.4922(13) 0.0555(2) 0.0459(19) Uani 1 1 d . . .

loop_
_atom_site_aniso_label
_atom_site_aniso_U_11
_atom_site_aniso_U_22
_atom_site_aniso_U_33
_atom_site_aniso_U_23
_atom_site_aniso_U_13
_atom_site_aniso_U_12
C1 0.023(4) 0.034(5) 0.025(4) 0.001(3) 0.002(3) -0.007(3)
C2 0.042(5) 0.031(5) 0.032(5) -0.001(4) 0.003(4) 0.011(4)
C3 0.042(5) 0.031(5) 0.022(4) -0.005(3) 0.008(4) 0.002(4)
C4 0.044(6) 0.037(5) 0.025(4) -0.002(4) 0.004(4) 0.010(4)
C5 0.046(5) 0.022(5) 0.034(5) 0.001(4) 0.006(4) 0.007(4)
C6 0.032(5) 0.032(5) 0.029(4) 0.001(4) 0.005(3) 0.002(4)
C7 0.039(5) 0.033(5) 0.028(4) 0.000(4) 0.005(4) 0.004(4)
I1 0.0294(3) 0.0346(3) 0.0311(3) 0.0043(3) -0.0026(2) 0.0016(3)
O1 0.093(7) 0.049(5) 0.028(4) 0.003(3) 0.009(4) 0.033(5)
O2 0.066(5) 0.041(4) 0.030(4) 0.002(3) 0.004(3) 0.022(4)

loop_
_atom_type_symbol
_atom_type_description
_atom_type_scat_dispersion_real
_atom_type_scat_dispersion_imag
_atom_type_scat_source
C C 0.0033 0.0016 'International Tables Vol C Tables 4.2.6.8 and 6.1.1.4'
H H 0.0000 0.0000 'International Tables Vol C Tables 4.2.6.8 and 6.1.1.4'
O O 0.0106 0.0060 'International Tables Vol C Tables 4.2.6.8 and 6.1.1.4'
I I -0.4742 1.8119 'International Tables Vol C Tables 4.2.6.8 and 6.1.1.4'

loop_
_geom_angle_atom_site_label_1
_geom_angle_atom_site_label_2
_geom_angle_atom_site_label_3
_geom_angle
C2 C1 C3 121.5(8)
C2 C1 I1 118.5(7)
C3 C1 I1 119.9(6)
C1 C2 C4 119.3(9)
C1 C2 H2 120.4
C4 C2 H2 120.4
C5 C3 C1 118.9(8)
C5 C3 H3 120.5
C1 C3 H3 120.5
C2 C4 C6 120.2(9)
C2 C4 H4 119.9
C6 C4 H4 119.9
C3 C5 C6 120.9(8)
C3 C5 H5 119.6
C6 C5 H5 119.6
C5 C6 C4 119.2(8)
C5 C6 C7 120.5(8)
C4 C6 C7 120.3(8)
O2 C7 O1 123.3(9)
O2 C7 C6 120.6(8)
O1 C7 C6 116.2(8)
C7 O1 H1 110(10)

loop_
_geom_bond_atom_site_label_1
_geom_bond_atom_site_label_2
_geom_bond_distance
C1 C2 1.376(12)
C1 C3 1.382(13)
C1 I1 2.105(9)
C2 C4 1.388(13)
C2 H2 0.9500
C3 C5 1.382(12)
C3 H3 0.9500
C4 C6 1.395(13)
C4 H4 0.9500
C5 C6 1.389(12)
C5 H5 0.9500
C6 C7 1.483(13)
C7 O2 1.240(11)
C7 O1 1.280(11)
O1 H1 0.85(17)

loop_
_geom_torsion_atom_site_label_1
_geom_torsion_atom_site_label_2
_geom_torsion_atom_site_label_3
_geom_torsion_atom_site_label_4
_geom_torsion
C3 C1 C2 C4 0.2(15)
I1 C1 C2 C4 -180.0(8)
C2 C1 C3 C5 -0.3(14)
I1 C1 C3 C5 179.8(7)
C1 C2 C4 C6 0.0(15)
C1 C3 C5 C6 0.3(15)
C3 C5 C6 C4 -0.1(15)
C3 C5 C6 C7 179.4(9)
C2 C4 C6 C5 -0.1(15)
C2 C4 C6 C7 -179.5(9)
C5 C6 C7 O2 -5.5(15)
C4 C6 C7 O2 174.0(10)
C5 C6 C7 O1 173.5(10)
C4 C6 C7 O1 -7.0(14)

loop_
_cod_related_entry_id
_cod_related_entry_code
_cod_related_entry_database
1 11588 ChemSpider
